data_7013319
loop_
_publ_author_name
'Carey, David T.'
'Mair, Francis S.'
'Pritchard, Robin G.'
'Warren, John E.'
'Woods, Rebecca J.'

_publ_section_title
;
 Borane and alane reductions of bulky N,N?-diaryl-1,3-diimines:
 structural characterization of products and intermediates in the
 diastereoselective synthesis of 1,3-diaminesElectronic supplementary
 information (ESI) available: preparative and characterization details;
 substructure of 5. See http://www.rsc.org/suppdata/dt/b3/b306401h/
;
_journal_issue 19
_journal_name_full 'Dalton Transactions'
_journal_page_first 3792
_journal_paper_doi 10.1039/b306401h
_journal_year 2003
_chemical_compound_source 'synthesis as described'
_chemical_formula_moiety 'C25 H37 B1 N2'
_chemical_formula_sum 'C25 H37 B N2'
_chemical_formula_weight 376.38
_space_group_IT_number 2
_symmetry_cell_setting triclinic
_symmetry_Int_Tables_number 2
_symmetry_space_group_name_Hall '-P 1'
_symmetry_space_group_name_H-M 'P -1'
_atom_sites_solution_hydrogens geom
_atom_sites_solution_primary direct
_atom_sites_solution_secondary difmap
_audit_conform_dict_location ftp://ftp.iucr.org/pub/cif_core.dic
_audit_conform_dict_name cif_core.dic
_audit_conform_dict_version 2.2
_audit_creation_date 2003-07-28T01:40:40-00:00
_audit_creation_method 'WinGX routine CIF_UPDATE'
_cell_angle_alpha 77.6970(10)
_cell_angle_beta 84.2240(10)
_cell_angle_gamma 89.6990(10)
_cell_formula_units_Z 4
_cell_length_a 11.0205(2)
_cell_length_b 12.6758(2)
_cell_length_c 17.0392(3)
_cell_measurement_reflns_used 97996
_cell_measurement_temperature 150(2)
_cell_measurement_theta_max 26.373
_cell_measurement_theta_min 2.037
_cell_measurement_wavelength 0.71073
_cell_volume 2313.48(7)
_computing_cell_refinement 'HKL Scalepack (Otwinowski & Minor 1997)'
_computing_data_collection 'Collect (Nonius BV, 1997-2000)'
_computing_data_reduction 'HKL Denzo and Scalepack (Otwinowski & Minor 1997)'
_computing_molecular_graphics 'Ortep-3 for Windows (Farrugia, 1997)'
_computing_publication_material 'WinGX publication routines (Farrugia, 1999)'
_computing_structure_refinement 'SHELXL-97 (Sheldrick, 1997)'
_computing_structure_solution 'SHELXS-97 (Sheldrick, 1997)'
_diffrn_ambient_temperature 150(2)
_diffrn_detector 'CCD plate'
_diffrn_measured_fraction_theta_full 0.958
_diffrn_measured_fraction_theta_max 0.958
_diffrn_measurement_device '95mm CCD camera on \k-goniostat'
_diffrn_measurement_device_type KappaCCD
_diffrn_measurement_method 'CCD rotation images, thick slices'
_diffrn_orient_matrix_type 'by Nonius Collect from scalepack cell'
_diffrn_orient_matrix_UB_11 -0.779832E-1
_diffrn_orient_matrix_UB_12 0.398881E-1
_diffrn_orient_matrix_UB_13 -0.73416E-2
_diffrn_orient_matrix_UB_21 -0.43833E-1
_diffrn_orient_matrix_UB_22 -0.572122E-1
_diffrn_orient_matrix_UB_23 0.428828E-1
_diffrn_orient_matrix_UB_31 0.178209E-1
_diffrn_orient_matrix_UB_32 0.407092E-1
_diffrn_orient_matrix_UB_33 0.418703E-1
_diffrn_radiation_monochromator graphite
_diffrn_radiation_probe x-ray
_diffrn_radiation_type MoK\a
_diffrn_radiation_wavelength 0.71073
_diffrn_reflns_av_R_equivalents 0.1054
_diffrn_reflns_av_unetI/netI 0.1678
_diffrn_reflns_limit_h_max 13
_diffrn_reflns_limit_h_min -13
_diffrn_reflns_limit_k_max 15
_diffrn_reflns_limit_k_min -15
_diffrn_reflns_limit_l_max 21
_diffrn_reflns_limit_l_min -21
_diffrn_reflns_number 14788
_diffrn_reflns_reduction_process
;
Scaled and merged with SORTAV
R.H. Blessing, (1987) Cryst. Rev. 1, 3-58
R.H. Blessing, (1989) J. Appl. Cryst. 22, 396-397
;
_diffrn_reflns_theta_full 26.31
_diffrn_reflns_theta_max 26.31
_diffrn_reflns_theta_min 2.93
_diffrn_source 'Enraf Nonius FR590'
_exptl_absorpt_coefficient_mu 0.062
_exptl_absorpt_correction_T_max 1.000
_exptl_absorpt_correction_T_min 0.899
_exptl_absorpt_correction_type multi-scan
_exptl_absorpt_process_details
;
R.H. Blessing, Acta Cryst. (1995), A51, 33-38
;
_exptl_crystal_colour colourless
_exptl_crystal_density_diffrn 1.081
_exptl_crystal_density_method 'not measured'
_exptl_crystal_description prism
_exptl_crystal_F_000 824
_exptl_crystal_size_max 0.35
_exptl_crystal_size_mid 0.15
_exptl_crystal_size_min 0.13
_refine_diff_density_max 0.241
_refine_diff_density_min -0.22
_refine_diff_density_rms 0.053
_refine_ls_extinction_coef 0.024(3)
_refine_ls_extinction_expression Fc^*^=kFc[1+0.001xFc^2^\l^3^/sin(2\q)]^-1/4^
_refine_ls_extinction_method SHELXL
_refine_ls_goodness_of_fit_ref 1.033
_refine_ls_hydrogen_treatment mixed
_refine_ls_matrix_type full
_refine_ls_number_parameters 525
_refine_ls_number_reflns 9001
_refine_ls_number_restraints 0
_refine_ls_restrained_S_all 1.033
_refine_ls_R_factor_all 0.1945
_refine_ls_R_factor_gt 0.0886
_refine_ls_shift/su_max 0
_refine_ls_shift/su_mean 0
_refine_ls_structure_factor_coef Fsqd
_refine_ls_weighting_details 'calc w=1/[\s^2^(Fo^2^)+(0.0774P)^2^+1.9984P] where P=(Fo^2^+2Fc^2^)/3'
_refine_ls_weighting_scheme calc
_refine_ls_wR_factor_gt 0.1865
_refine_ls_wR_factor_ref 0.2372
_reflns_number_gt 4369
_reflns_number_total 9001
_reflns_threshold_expression >2sigma(I)
_cod_data_source_file b306401h.txt
_cod_data_source_block 2b
_cod_database_code 7013319

loop_
_symmetry_equiv_pos_as_xyz
'x, y, z'
'-x, -y, -z'

loop_
_atom_site_label
_atom_site_type_symbol
_atom_site_fract_x
_atom_site_fract_y
_atom_site_fract_z
_atom_site_U_iso_or_equiv
_atom_site_adp_type
_atom_site_occupancy
_atom_site_symmetry_multiplicity
_atom_site_calc_flag
_atom_site_refinement_flags
_atom_site_disorder_assembly
_atom_site_disorder_group
N1 N 0.9983(2) 0.2428(2) 0.25941(15) 0.0286(7) Uani 1 1 d . . .
N2 N 0.9243(2) 0.1151(2) 0.18452(15) 0.0276(7) Uani 1 1 d . . .
B1 B 0.9024(4) 0.1919(3) 0.2332(2) 0.0278(9) Uani 1 1 d . . .
H1 H 0.805(3) 0.2127(6) 0.2515(5) 0.033 Uiso 1 1 calc R . .
C1 C 1.0532(3) 0.0553(3) 0.0745(2) 0.0490(11) Uani 1 1 d . . .
H1A H 0.9998 -0.008 0.08 0.074 Uiso 1 1 calc R . .
H1B H 1.1369 0.0374 0.0573 0.074 Uiso 1 1 calc R . .
H1C H 1.0251 0.115 0.0342 0.074 Uiso 1 1 calc R . .
C2 C 1.0497(3) 0.0885(3) 0.15571(19) 0.0315(8) Uani 1 1 d . . .
H2 H 1.0759 0.0251 0.1958 0.038 Uiso 1 1 calc R . .
C3 C 1.1376(3) 0.1841(3) 0.15433(19) 0.0330(9) Uani 1 1 d . . .
C4 C 1.1251(3) 0.2130(3) 0.2385(2) 0.0353(9) Uani 1 1 d . . .
H4 H 1.1772 0.2788 0.234 0.042 Uiso 1 1 calc R . .
C5 C 1.1678(3) 0.1269(3) 0.3064(2) 0.0438(10) Uani 1 1 d . . .
H5A H 1.1558 0.1517 0.3572 0.066 Uiso 1 1 calc R . .
H5B H 1.2546 0.1134 0.2941 0.066 Uiso 1 1 calc R . .
H5C H 1.1207 0.06 0.3115 0.066 Uiso 1 1 calc R . .
C6 C 1.1104(3) 0.2836(3) 0.0907(2) 0.0438(10) Uani 1 1 d . . .
H6A H 1.0257 0.3048 0.1012 0.066 Uiso 1 1 calc R . .
H6B H 1.1229 0.2668 0.0369 0.066 Uiso 1 1 calc R . .
H6C H 1.1654 0.3432 0.0931 0.066 Uiso 1 1 calc R . .
C7 C 1.2698(3) 0.1505(3) 0.1357(2) 0.0471(10) Uani 1 1 d . . .
H7A H 1.2851 0.0817 0.1721 0.071 Uiso 1 1 calc R . .
H7B H 1.3259 0.2061 0.1437 0.071 Uiso 1 1 calc R . .
H7C H 1.2826 0.1421 0.0797 0.071 Uiso 1 1 calc R . .
C8 C 0.8225(3) 0.0634(3) 0.16024(19) 0.0310(8) Uani 1 1 d . . .
C9 C 0.7853(3) -0.0422(3) 0.1992(2) 0.0379(9) Uani 1 1 d . . .
C10 C 0.6870(4) -0.0868(3) 0.1709(3) 0.0554(11) Uani 1 1 d . . .
H10 H 0.6608 -0.1586 0.1956 0.066 Uiso 1 1 calc R . .
C11 C 0.6269(4) -0.0308(4) 0.1089(3) 0.0643(13) Uani 1 1 d . . .
H11 H 0.5603 -0.0634 0.0912 0.077 Uiso 1 1 calc R . .
C12 C 0.6634(4) 0.0726(4) 0.0725(2) 0.0619(13) Uani 1 1 d . . .
H12 H 0.6216 0.1123 0.0299 0.074 Uiso 1 1 calc R . .
C13 C 0.7614(3) 0.1191(3) 0.0980(2) 0.0455(10) Uani 1 1 d . . .
H13 H 0.7869 0.1907 0.0723 0.055 Uiso 1 1 calc R . .
C14 C 0.8430(3) -0.1011(3) 0.2727(2) 0.0423(10) Uani 1 1 d . . .
H14 H 0.9299 -0.0756 0.2668 0.051 Uiso 1 1 calc R . .
C15 C 0.8435(4) -0.2242(3) 0.2834(3) 0.0702(14) Uani 1 1 d . . .
H15A H 0.8779 -0.2432 0.233 0.105 Uiso 1 1 calc R . .
H15B H 0.7597 -0.2527 0.297 0.105 Uiso 1 1 calc R . .
H15C H 0.893 -0.2555 0.3269 0.105 Uiso 1 1 calc R . .
C16 C 0.7804(4) -0.0720(3) 0.3484(2) 0.0513(11) Uani 1 1 d . . .
H16A H 0.8242 -0.1041 0.3948 0.077 Uiso 1 1 calc R . .
H16B H 0.6962 -0.0997 0.3576 0.077 Uiso 1 1 calc R . .
H16C H 0.7803 0.0067 0.3419 0.077 Uiso 1 1 calc R . .
C17 C 0.9818(3) 0.3235(3) 0.30714(19) 0.0273(8) Uani 1 1 d . . .
C18 C 0.9303(3) 0.2982(3) 0.3879(2) 0.0299(8) Uani 1 1 d . . .
C19 C 0.9188(3) 0.3829(3) 0.4291(2) 0.0335(9) Uani 1 1 d . . .
H19 H 0.8827 0.3683 0.4834 0.04 Uiso 1 1 calc R . .
C20 C 0.9582(3) 0.4866(3) 0.3937(2) 0.0344(9) Uani 1 1 d . . .
H20 H 0.9499 0.5418 0.4237 0.041 Uiso 1 1 calc R . .
C21 C 1.0097(3) 0.5104(3) 0.3145(2) 0.0337(9) Uani 1 1 d . . .
H21 H 1.0375 0.5816 0.2895 0.04 Uiso 1 1 calc R . .
C22 C 1.0200(3) 0.4285(3) 0.2725(2) 0.0319(8) Uani 1 1 d . . .
H22 H 1.0545 0.4447 0.2179 0.038 Uiso 1 1 calc R . .
C23 C 0.8881(3) 0.1846(3) 0.43077(19) 0.0319(8) Uani 1 1 d . . .
H23 H 0.9121 0.1349 0.3937 0.038 Uiso 1 1 calc R . .
C24 C 0.9501(4) 0.1464(3) 0.5081(2) 0.0480(10) Uani 1 1 d . . .
H24A H 0.9223 0.0728 0.5339 0.072 Uiso 1 1 calc R . .
H24B H 0.9291 0.1947 0.5452 0.072 Uiso 1 1 calc R . .
H24C H 1.0388 0.1475 0.4947 0.072 Uiso 1 1 calc R . .
C25 C 0.7494(3) 0.1770(3) 0.4498(2) 0.0436(10) Uani 1 1 d . . .
H25A H 0.7107 0.1999 0.3997 0.065 Uiso 1 1 calc R . .
H25B H 0.7236 0.224 0.487 0.065 Uiso 1 1 calc R . .
H25C H 0.725 0.1022 0.4749 0.065 Uiso 1 1 calc R . .
N31 N 0.4166(2) 0.5604(2) 0.18749(15) 0.0277(7) Uani 1 1 d . . .
N32 N 0.4961(2) 0.3910(2) 0.26210(15) 0.0278(7) Uani 1 1 d . . .
B31 B 0.3968(4) 0.4561(3) 0.2377(2) 0.0273(9) Uani 1 1 d . . .
H31 H 0.303(3) 0.4256(9) 0.2578(6) 0.033 Uiso 1 1 calc R . .
C31 C 0.6623(3) 0.4824(3) 0.3074(2) 0.0443(10) Uani 1 1 d . . .
H31A H 0.6532 0.4283 0.3583 0.066 Uiso 1 1 calc R . .
H31B H 0.6118 0.5448 0.313 0.066 Uiso 1 1 calc R . .
H31C H 0.7479 0.5056 0.2944 0.066 Uiso 1 1 calc R . .
C32 C 0.6217(3) 0.4335(3) 0.2403(2) 0.0327(9) Uani 1 1 d . . .
H32 H 0.6754 0.3707 0.236 0.039 Uiso 1 1 calc R . .
C33 C 0.6315(3) 0.5097(3) 0.15619(19) 0.0328(8) Uani 1 1 d . . .
C34 C 0.5409(3) 0.6043(3) 0.15702(19) 0.0324(8) Uani 1 1 d . . .
H34 H 0.5668 0.6462 0.1962 0.039 Uiso 1 1 calc R . .
C35 C 0.5410(3) 0.6827(3) 0.0754(2) 0.0458(10) Uani 1 1 d . . .
H35A H 0.4896 0.7444 0.0814 0.069 Uiso 1 1 calc R . .
H35B H 0.5088 0.6457 0.0367 0.069 Uiso 1 1 calc R . .
H35C H 0.6246 0.7082 0.0556 0.069 Uiso 1 1 calc R . .
C36 C 0.7624(3) 0.5545(3) 0.1358(2) 0.0503(11) Uani 1 1 d . . .
H36A H 0.7767 0.6057 0.1698 0.076 Uiso 1 1 calc R . .
H36B H 0.7744 0.5916 0.0788 0.076 Uiso 1 1 calc R . .
H36C H 0.8198 0.495 0.1457 0.076 Uiso 1 1 calc R . .
C37 C 0.6042(3) 0.4458(3) 0.0932(2) 0.0445(10) Uani 1 1 d . . .
H37A H 0.5215 0.4149 0.1063 0.067 Uiso 1 1 calc R . .
H37B H 0.663 0.3875 0.0932 0.067 Uiso 1 1 calc R . .
H37C H 0.6106 0.494 0.0396 0.067 Uiso 1 1 calc R . .
C38 C 0.4818(3) 0.2828(3) 0.30956(19) 0.0265(8) Uani 1 1 d . . .
C39 C 0.4295(3) 0.2612(3) 0.3899(2) 0.0296(8) Uani 1 1 d . . .
C40 C 0.4190(3) 0.1532(3) 0.4303(2) 0.0350(9) Uani 1 1 d . . .
H40 H 0.3827 0.1364 0.4846 0.042 Uiso 1 1 calc R . .
C41 C 0.4594(3) 0.0695(3) 0.3942(2) 0.0389(9) Uani 1 1 d . . .
H41 H 0.4514 -0.0031 0.4238 0.047 Uiso 1 1 calc R . .
C42 C 0.5117(3) 0.0921(3) 0.3147(2) 0.0367(9) Uani 1 1 d . . .
H42 H 0.5398 0.0357 0.2891 0.044 Uiso 1 1 calc R . .
C43 C 0.5217(3) 0.1980(3) 0.2742(2) 0.0325(8) Uani 1 1 d . . .
H43 H 0.5573 0.2139 0.2197 0.039 Uiso 1 1 calc R . .
C44 C 0.3857(3) 0.3495(3) 0.4334(2) 0.0337(9) Uani 1 1 d . . .
H44 H 0.4087 0.4204 0.3963 0.04 Uiso 1 1 calc R . .
C45 C 0.4493(3) 0.3443(3) 0.5101(2) 0.0473(10) Uani 1 1 d . . .
H45A H 0.4223 0.4043 0.5352 0.071 Uiso 1 1 calc R . .
H45B H 0.5378 0.3497 0.4961 0.071 Uiso 1 1 calc R . .
H45C H 0.4284 0.2756 0.548 0.071 Uiso 1 1 calc R . .
C46 C 0.2468(3) 0.3468(3) 0.4525(2) 0.0455(10) Uani 1 1 d . . .
H46A H 0.2223 0.4059 0.4793 0.068 Uiso 1 1 calc R . .
H46B H 0.221 0.2776 0.4882 0.068 Uiso 1 1 calc R . .
H46C H 0.2081 0.3553 0.4022 0.068 Uiso 1 1 calc R . .
C47 C 0.3135(3) 0.6261(3) 0.16601(19) 0.0297(8) Uani 1 1 d . . .
C48 C 0.2782(3) 0.7102(3) 0.2047(2) 0.0349(9) Uani 1 1 d . . .
C49 C 0.1772(4) 0.7697(3) 0.1796(3) 0.0505(11) Uani 1 1 d . . .
H49 H 0.1542 0.8294 0.203 0.061 Uiso 1 1 calc R . .
C50 C 0.1095(4) 0.7451(4) 0.1219(3) 0.0592(13) Uani 1 1 d . . .
H50 H 0.0404 0.7867 0.1067 0.071 Uiso 1 1 calc R . .
C51 C 0.1428(4) 0.6595(4) 0.0865(2) 0.0543(12) Uani 1 1 d . . .
H51 H 0.096 0.6407 0.0475 0.065 Uiso 1 1 calc R . .
C52 C 0.2448(3) 0.6017(3) 0.1086(2) 0.0404(9) Uani 1 1 d . . .
H52 H 0.2684 0.5435 0.0835 0.048 Uiso 1 1 calc R . .
C53 C 0.3409(3) 0.7290(3) 0.2757(2) 0.0443(10) Uani 1 1 d . . .
H53 H 0.4257 0.7012 0.2698 0.053 Uiso 1 1 calc R . .
C54 C 0.3512(5) 0.8475(3) 0.2811(3) 0.0811(16) Uani 1 1 d . . .
H54A H 0.399 0.8532 0.3255 0.122 Uiso 1 1 calc R . .
H54B H 0.2694 0.8758 0.2911 0.122 Uiso 1 1 calc R . .
H54C H 0.3916 0.8895 0.2303 0.122 Uiso 1 1 calc R . .
C55 C 0.2762(4) 0.6624(3) 0.3538(2) 0.0536(11) Uani 1 1 d . . .
H55A H 0.3208 0.6697 0.3993 0.08 Uiso 1 1 calc R . .
H55B H 0.2732 0.5863 0.3502 0.08 Uiso 1 1 calc R . .
H55C H 0.193 0.6885 0.3619 0.08 Uiso 1 1 calc R . .

loop_
_atom_site_aniso_label
_atom_site_aniso_U_11
_atom_site_aniso_U_22
_atom_site_aniso_U_33
_atom_site_aniso_U_23
_atom_site_aniso_U_13
_atom_site_aniso_U_12
N1 0.0247(16) 0.0299(17) 0.0330(16) -0.0111(13) -0.0016(12) -0.0011(13)
N2 0.0282(16) 0.0253(16) 0.0302(15) -0.0076(13) -0.0040(12) -0.0006(13)
B1 0.029(2) 0.024(2) 0.029(2) -0.0024(18) -0.0047(17) -0.0011(18)
C1 0.054(3) 0.053(3) 0.045(2) -0.025(2) 0.0025(19) 0.000(2)
C2 0.036(2) 0.026(2) 0.033(2) -0.0086(16) -0.0012(16) 0.0058(16)
C3 0.034(2) 0.032(2) 0.032(2) -0.0071(16) 0.0027(16) -0.0035(16)
C4 0.030(2) 0.038(2) 0.041(2) -0.0172(18) -0.0009(16) -0.0035(17)
C5 0.038(2) 0.060(3) 0.040(2) -0.021(2) -0.0102(17) 0.0115(19)
C6 0.050(2) 0.040(2) 0.037(2) -0.0045(18) 0.0088(18) -0.0068(19)
C7 0.039(2) 0.055(3) 0.048(2) -0.019(2) 0.0100(18) -0.0065(19)
C8 0.036(2) 0.029(2) 0.032(2) -0.0113(16) -0.0076(16) -0.0026(16)
C9 0.039(2) 0.030(2) 0.045(2) -0.0114(18) 0.0017(18) -0.0041(18)
C10 0.060(3) 0.039(3) 0.071(3) -0.022(2) -0.001(2) -0.014(2)
C11 0.059(3) 0.067(3) 0.075(3) -0.028(3) -0.022(3) -0.020(3)
C12 0.058(3) 0.079(4) 0.053(3) -0.014(3) -0.026(2) -0.007(3)
C13 0.049(2) 0.050(3) 0.038(2) -0.0087(19) -0.0121(19) -0.006(2)
C14 0.041(2) 0.030(2) 0.052(2) -0.0033(19) -0.0007(19) 0.0014(17)
C15 0.084(3) 0.037(3) 0.078(3) 0.000(2) 0.019(3) 0.008(2)
C16 0.059(3) 0.044(3) 0.050(3) -0.004(2) -0.014(2) 0.004(2)
C17 0.0202(18) 0.032(2) 0.0326(19) -0.0132(17) -0.0018(15) -0.0036(15)
C18 0.0239(18) 0.033(2) 0.034(2) -0.0077(17) -0.0072(15) 0.0006(15)
C19 0.029(2) 0.039(2) 0.036(2) -0.0141(18) -0.0052(16) 0.0021(17)
C20 0.033(2) 0.029(2) 0.047(2) -0.0176(18) -0.0072(17) 0.0011(16)
C21 0.030(2) 0.029(2) 0.043(2) -0.0089(18) -0.0061(17) -0.0007(16)
C22 0.030(2) 0.033(2) 0.032(2) -0.0054(17) -0.0042(16) -0.0020(16)
C23 0.035(2) 0.031(2) 0.0298(19) -0.0091(16) -0.0004(16) 0.0004(16)
C24 0.056(3) 0.044(2) 0.041(2) -0.0004(19) -0.0052(19) -0.003(2)
C25 0.038(2) 0.044(2) 0.048(2) -0.0110(19) 0.0026(18) -0.0082(18)
N31 0.0262(15) 0.0273(16) 0.0283(15) -0.0045(13) 0.0010(12) -0.0009(13)
N32 0.0269(16) 0.0266(16) 0.0284(15) -0.0017(13) -0.0045(12) -0.0025(13)
B31 0.030(2) 0.030(2) 0.023(2) -0.0089(18) -0.0022(17) -0.0013(18)
C31 0.042(2) 0.048(3) 0.039(2) 0.0004(19) -0.0060(18) -0.0125(19)
C32 0.0220(18) 0.038(2) 0.038(2) -0.0078(17) 0.0005(15) 0.0021(16)
C33 0.033(2) 0.031(2) 0.033(2) -0.0060(16) 0.0035(16) -0.0003(16)
C34 0.034(2) 0.031(2) 0.0305(19) -0.0037(16) -0.0004(16) -0.0043(16)
C35 0.040(2) 0.048(3) 0.042(2) 0.0056(19) 0.0025(18) -0.0068(19)
C36 0.034(2) 0.057(3) 0.051(2) 0.003(2) 0.0095(18) -0.0036(19)
C37 0.053(2) 0.045(2) 0.034(2) -0.0091(18) 0.0057(18) 0.0070(19)
C38 0.0252(18) 0.023(2) 0.0298(19) -0.0021(16) -0.0016(15) -0.0003(15)
C39 0.0232(18) 0.028(2) 0.037(2) -0.0046(17) -0.0039(15) -0.0016(15)
C40 0.031(2) 0.036(2) 0.036(2) -0.0004(18) -0.0043(16) -0.0028(17)
C41 0.034(2) 0.030(2) 0.051(2) -0.0014(19) -0.0107(18) -0.0009(17)
C42 0.029(2) 0.031(2) 0.052(2) -0.0127(19) -0.0088(18) 0.0028(16)
C43 0.0290(19) 0.033(2) 0.035(2) -0.0058(18) -0.0041(16) -0.0005(16)
C44 0.035(2) 0.033(2) 0.031(2) -0.0038(16) 0.0019(16) 0.0001(16)
C45 0.054(3) 0.050(3) 0.039(2) -0.0117(19) -0.0065(19) 0.002(2)
C46 0.040(2) 0.047(3) 0.047(2) -0.0095(19) 0.0030(18) 0.0028(19)
C47 0.031(2) 0.027(2) 0.0273(19) 0.0011(16) -0.0018(15) 0.0024(16)
C48 0.032(2) 0.023(2) 0.043(2) 0.0032(17) 0.0052(17) -0.0002(16)
C49 0.050(3) 0.034(2) 0.060(3) -0.002(2) 0.008(2) 0.009(2)
C50 0.045(3) 0.063(3) 0.057(3) 0.014(2) -0.005(2) 0.017(2)
C51 0.042(2) 0.079(3) 0.037(2) 0.003(2) -0.0129(19) 0.006(2)
C52 0.039(2) 0.049(3) 0.029(2) -0.0027(18) 0.0016(17) -0.0035(19)
C53 0.043(2) 0.037(2) 0.058(3) -0.025(2) 0.001(2) -0.0018(19)
C54 0.095(4) 0.053(3) 0.099(4) -0.038(3) 0.016(3) -0.026(3)
C55 0.059(3) 0.054(3) 0.052(3) -0.019(2) -0.013(2) -0.007(2)

loop_
_atom_type_symbol
_atom_type_description
_atom_type_scat_dispersion_real
_atom_type_scat_dispersion_imag
_atom_type_scat_source
C C 0.0033 0.0016 'International Tables Vol C Tables 4.2.6.8 and 6.1.1.4'
H H 0 0 'International Tables Vol C Tables 4.2.6.8 and 6.1.1.4'
B B 0.0013 0.0007 'International Tables Vol C Tables 4.2.6.8 and 6.1.1.4'
N N 0.0061 0.0033 'International Tables Vol C Tables 4.2.6.8 and 6.1.1.4'

loop_
_geom_angle_atom_site_label_1
_geom_angle_atom_site_label_2
_geom_angle_atom_site_label_3
_geom_angle
_geom_angle_site_symmetry_1
_geom_angle_site_symmetry_3
_geom_angle_publ_flag
B1 N1 C17 124.0(3) . . ?
B1 N1 C4 119.5(3) . . ?
C17 N1 C4 116.5(2) . . ?
B1 N2 C8 119.5(3) . . ?
B1 N2 C2 121.5(3) . . ?
C8 N2 C2 119.0(3) . . ?
N1 B1 N2 121.5(3) . . ?
N1 B1 H1 119.3 . . ?
N2 B1 H1 119.3 . . ?
C2 C1 H1A 109.5 . . ?
C2 C1 H1B 109.5 . . ?
H1A C1 H1B 109.5 . . ?
C2 C1 H1C 109.5 . . ?
H1A C1 H1C 109.5 . . ?
H1B C1 H1C 109.5 . . ?
N2 C2 C1 111.3(3) . . ?
N2 C2 C3 109.7(3) . . ?
C1 C2 C3 113.2(3) . . ?
N2 C2 H2 107.5 . . ?
C1 C2 H2 107.5 . . ?
C3 C2 H2 107.5 . . ?
C6 C3 C7 108.8(3) . . ?
C6 C3 C4 109.3(3) . . ?
C7 C3 C4 108.3(3) . . ?
C6 C3 C2 111.7(3) . . ?
C7 C3 C2 109.5(3) . . ?
C4 C3 C2 109.2(3) . . ?
N1 C4 C5 110.5(3) . . ?
N1 C4 C3 109.8(3) . . ?
C5 C4 C3 115.2(3) . . ?
N1 C4 H4 107 . . ?
C5 C4 H4 107 . . ?
C3 C4 H4 107 . . ?
C4 C5 H5A 109.5 . . ?
C4 C5 H5B 109.5 . . ?
H5A C5 H5B 109.5 . . ?
C4 C5 H5C 109.5 . . ?
H5A C5 H5C 109.5 . . ?
H5B C5 H5C 109.5 . . ?
C3 C6 H6A 109.5 . . ?
C3 C6 H6B 109.5 . . ?
H6A C6 H6B 109.5 . . ?
C3 C6 H6C 109.5 . . ?
H6A C6 H6C 109.5 . . ?
H6B C6 H6C 109.5 . . ?
C3 C7 H7A 109.5 . . ?
C3 C7 H7B 109.5 . . ?
H7A C7 H7B 109.5 . . ?
C3 C7 H7C 109.5 . . ?
H7A C7 H7C 109.5 . . ?
H7B C7 H7C 109.5 . . ?
C13 C8 C9 120.1(3) . . ?
C13 C8 N2 119.0(3) . . ?
C9 C8 N2 120.9(3) . . ?
C10 C9 C8 117.1(3) . . ?
C10 C9 C14 121.7(3) . . ?
C8 C9 C14 121.1(3) . . ?
C11 C10 C9 122.3(4) . . ?
C11 C10 H10 118.8 . . ?
C9 C10 H10 118.8 . . ?
C12 C11 C10 119.6(4) . . ?
C12 C11 H11 120.2 . . ?
C10 C11 H11 120.2 . . ?
C11 C12 C13 119.8(4) . . ?
C11 C12 H12 120.1 . . ?
C13 C12 H12 120.1 . . ?
C8 C13 C12 121.0(4) . . ?
C8 C13 H13 119.5 . . ?
C12 C13 H13 119.5 . . ?
C9 C14 C16 110.2(3) . . ?
C9 C14 C15 114.4(3) . . ?
C16 C14 C15 109.2(3) . . ?
C9 C14 H14 107.5 . . ?
C16 C14 H14 107.5 . . ?
C15 C14 H14 107.5 . . ?
C14 C15 H15A 109.5 . . ?
C14 C15 H15B 109.5 . . ?
H15A C15 H15B 109.5 . . ?
C14 C15 H15C 109.5 . . ?
H15A C15 H15C 109.5 . . ?
H15B C15 H15C 109.5 . . ?
C14 C16 H16A 109.5 . . ?
C14 C16 H16B 109.5 . . ?
H16A C16 H16B 109.5 . . ?
C14 C16 H16C 109.5 . . ?
H16A C16 H16C 109.5 . . ?
H16B C16 H16C 109.5 . . ?
C22 C17 C18 119.5(3) . . ?
C22 C17 N1 118.6(3) . . ?
C18 C17 N1 121.8(3) . . ?
C19 C18 C17 117.2(3) . . ?
C19 C18 C23 120.0(3) . . ?
C17 C18 C23 122.8(3) . . ?
C20 C19 C18 122.2(3) . . ?
C20 C19 H19 118.9 . . ?
C18 C19 H19 118.9 . . ?
C19 C20 C21 120.1(3) . . ?
C19 C20 H20 120 . . ?
C21 C20 H20 120 . . ?
C22 C21 C20 118.5(3) . . ?
C22 C21 H21 120.8 . . ?
C20 C21 H21 120.8 . . ?
C21 C22 C17 122.4(3) . . ?
C21 C22 H22 118.8 . . ?
C17 C22 H22 118.8 . . ?
C18 C23 C25 111.6(3) . . ?
C18 C23 C24 111.3(3) . . ?
C25 C23 C24 110.2(3) . . ?
C18 C23 H23 107.9 . . ?
C25 C23 H23 107.9 . . ?
C24 C23 H23 107.9 . . ?
C23 C24 H24A 109.5 . . ?
C23 C24 H24B 109.5 . . ?
H24A C24 H24B 109.5 . . ?
C23 C24 H24C 109.5 . . ?
H24A C24 H24C 109.5 . . ?
H24B C24 H24C 109.5 . . ?
C23 C25 H25A 109.5 . . ?
C23 C25 H25B 109.5 . . ?
H25A C25 H25B 109.5 . . ?
C23 C25 H25C 109.5 . . ?
H25A C25 H25C 109.5 . . ?
H25B C25 H25C 109.5 . . ?
B31 N31 C47 119.2(3) . . ?
B31 N31 C34 122.0(3) . . ?
C47 N31 C34 118.8(2) . . ?
B31 N32 C38 123.2(3) . . ?
B31 N32 C32 120.2(3) . . ?
C38 N32 C32 116.6(2) . . ?
N32 B31 N31 120.6(3) . . ?
N32 B31 H31 119.7 . . ?
N31 B31 H31 119.7 . . ?
C32 C31 H31A 109.5 . . ?
C32 C31 H31B 109.5 . . ?
H31A C31 H31B 109.5 . . ?
C32 C31 H31C 109.5 . . ?
H31A C31 H31C 109.5 . . ?
H31B C31 H31C 109.5 . . ?
N32 C32 C31 109.8(3) . . ?
N32 C32 C33 109.7(3) . . ?
C31 C32 C33 115.2(3) . . ?
N32 C32 H32 107.3 . . ?
C31 C32 H32 107.3 . . ?
C33 C32 H32 107.3 . . ?
C37 C33 C36 108.5(3) . . ?
C37 C33 C32 109.3(3) . . ?
C36 C33 C32 108.6(3) . . ?
C37 C33 C34 111.0(3) . . ?
C36 C33 C34 109.8(3) . . ?
C32 C33 C34 109.7(3) . . ?
N31 C34 C35 111.2(3) . . ?
N31 C34 C33 109.7(3) . . ?
C35 C34 C33 113.6(3) . . ?
N31 C34 H34 107.4 . . ?
C35 C34 H34 107.4 . . ?
C33 C34 H34 107.4 . . ?
C34 C35 H35A 109.5 . . ?
C34 C35 H35B 109.5 . . ?
H35A C35 H35B 109.5 . . ?
C34 C35 H35C 109.5 . . ?
H35A C35 H35C 109.5 . . ?
H35B C35 H35C 109.5 . . ?
C33 C36 H36A 109.5 . . ?
C33 C36 H36B 109.5 . . ?
H36A C36 H36B 109.5 . . ?
C33 C36 H36C 109.5 . . ?
H36A C36 H36C 109.5 . . ?
H36B C36 H36C 109.5 . . ?
C33 C37 H37A 109.5 . . ?
C33 C37 H37B 109.5 . . ?
H37A C37 H37B 109.5 . . ?
C33 C37 H37C 109.5 . . ?
H37A C37 H37C 109.5 . . ?
H37B C37 H37C 109.5 . . ?
C43 C38 C39 119.7(3) . . ?
C43 C38 N32 118.5(3) . . ?
C39 C38 N32 121.8(3) . . ?
C40 C39 C38 117.2(3) . . ?
C40 C39 C44 119.8(3) . . ?
C38 C39 C44 123.0(3) . . ?
C41 C40 C39 122.4(3) . . ?
C41 C40 H40 118.8 . . ?
C39 C40 H40 118.8 . . ?
C40 C41 C42 119.7(3) . . ?
C40 C41 H41 120.1 . . ?
C42 C41 H41 120.1 . . ?
C43 C42 C41 118.4(4) . . ?
C43 C42 H42 120.8 . . ?
C41 C42 H42 120.8 . . ?
C42 C43 C38 122.6(3) . . ?
C42 C43 H43 118.7 . . ?
C38 C43 H43 118.7 . . ?
C39 C44 C46 112.1(3) . . ?
C39 C44 C45 111.5(3) . . ?
C46 C44 C45 110.9(3) . . ?
C39 C44 H44 107.4 . . ?
C46 C44 H44 107.4 . . ?
C45 C44 H44 107.4 . . ?
C44 C45 H45A 109.5 . . ?
C44 C45 H45B 109.5 . . ?
H45A C45 H45B 109.5 . . ?
C44 C45 H45C 109.5 . . ?
H45A C45 H45C 109.5 . . ?
H45B C45 H45C 109.5 . . ?
C44 C46 H46A 109.5 . . ?
C44 C46 H46B 109.5 . . ?
H46A C46 H46B 109.5 . . ?
C44 C46 H46C 109.5 . . ?
H46A C46 H46C 109.5 . . ?
H46B C46 H46C 109.5 . . ?
C52 C47 C48 119.8(3) . . ?
C52 C47 N31 118.6(3) . . ?
C48 C47 N31 121.5(3) . . ?
C49 C48 C47 117.3(3) . . ?
C49 C48 C53 121.5(3) . . ?
C47 C48 C53 121.0(3) . . ?
C50 C49 C48 122.4(4) . . ?
C50 C49 H49 118.8 . . ?
C48 C49 H49 118.8 . . ?
C49 C50 C51 119.5(4) . . ?
C49 C50 H50 120.3 . . ?
C51 C50 H50 120.3 . . ?
C52 C51 C50 119.1(4) . . ?
C52 C51 H51 120.4 . . ?
C50 C51 H51 120.4 . . ?
C51 C52 C47 121.7(4) . . ?
C51 C52 H52 119.1 . . ?
C47 C52 H52 119.1 . . ?
C48 C53 C55 109.4(3) . . ?
C48 C53 C54 114.6(3) . . ?
C55 C53 C54 110.4(3) . . ?
C48 C53 H53 107.4 . . ?
C55 C53 H53 107.4 . . ?
C54 C53 H53 107.4 . . ?
C53 C54 H54A 109.5 . . ?
C53 C54 H54B 109.5 . . ?
H54A C54 H54B 109.5 . . ?
C53 C54 H54C 109.5 . . ?
H54A C54 H54C 109.5 . . ?
H54B C54 H54C 109.5 . . ?
C53 C55 H55A 109.5 . . ?
C53 C55 H55B 109.5 . . ?
H55A C55 H55B 109.5 . . ?
C53 C55 H55C 109.5 . . ?
H55A C55 H55C 109.5 . . ?
H55B C55 H55C 109.5 . . ?

loop_
_geom_bond_atom_site_label_1
_geom_bond_atom_site_label_2
_geom_bond_distance
_geom_bond_site_symmetry_2
_geom_bond_publ_flag
N1 B1 1.399(4) . ?
N1 C17 1.436(4) . ?
N1 C4 1.474(4) . ?
N2 B1 1.414(5) . ?
N2 C8 1.441(4) . ?
N2 C2 1.481(4) . ?
B1 H1 1.1334 . ?
C1 C2 1.526(5) . ?
C1 H1A 0.98 . ?
C1 H1B 0.98 . ?
C1 H1C 0.98 . ?
C2 C3 1.550(5) . ?
C2 H2 1 . ?
C3 C6 1.529(5) . ?
C3 C7 1.537(5) . ?
C3 C4 1.548(4) . ?
C4 C5 1.522(5) . ?
C4 H4 1 . ?
C5 H5A 0.98 . ?
C5 H5B 0.98 . ?
C5 H5C 0.98 . ?
C6 H6A 0.98 . ?
C6 H6B 0.98 . ?
C6 H6C 0.98 . ?
C7 H7A 0.98 . ?
C7 H7B 0.98 . ?
C7 H7C 0.98 . ?
C8 C13 1.377(5) . ?
C8 C9 1.405(5) . ?
C9 C10 1.398(5) . ?
C9 C14 1.511(5) . ?
C10 C11 1.370(6) . ?
C10 H10 0.95 . ?
C11 C12 1.368(6) . ?
C11 H11 0.95 . ?
C12 C13 1.383(5) . ?
C12 H12 0.95 . ?
C13 H13 0.95 . ?
C14 C16 1.517(5) . ?
C14 C15 1.532(5) . ?
C14 H14 1 . ?
C15 H15A 0.98 . ?
C15 H15B 0.98 . ?
C15 H15C 0.98 . ?
C16 H16A 0.98 . ?
C16 H16B 0.98 . ?
C16 H16C 0.98 . ?
C17 C22 1.385(4) . ?
C17 C18 1.405(4) . ?
C18 C19 1.402(5) . ?
C18 C23 1.521(4) . ?
C19 C20 1.376(5) . ?
C19 H19 0.95 . ?
C20 C21 1.382(4) . ?
C20 H20 0.95 . ?
C21 C22 1.378(5) . ?
C21 H21 0.95 . ?
C22 H22 0.95 . ?
C23 C25 1.529(5) . ?
C23 C24 1.531(5) . ?
C23 H23 1 . ?
C24 H24A 0.98 . ?
C24 H24B 0.98 . ?
C24 H24C 0.98 . ?
C25 H25A 0.98 . ?
C25 H25B 0.98 . ?
C25 H25C 0.98 . ?
N31 B31 1.417(4) . ?
N31 C47 1.437(4) . ?
N31 C34 1.482(4) . ?
N32 B31 1.409(4) . ?
N32 C38 1.437(4) . ?
N32 C32 1.471(4) . ?
B31 H31 1.1036 . ?
C31 C32 1.517(5) . ?
C31 H31A 0.98 . ?
C31 H31B 0.98 . ?
C31 H31C 0.98 . ?
C32 C33 1.542(4) . ?
C32 H32 1 . ?
C33 C37 1.529(5) . ?
C33 C36 1.533(5) . ?
C33 C34 1.558(5) . ?
C34 C35 1.527(4) . ?
C34 H34 1 . ?
C35 H35A 0.98 . ?
C35 H35B 0.98 . ?
C35 H35C 0.98 . ?
C36 H36A 0.98 . ?
C36 H36B 0.98 . ?
C36 H36C 0.98 . ?
C37 H37A 0.98 . ?
C37 H37B 0.98 . ?
C37 H37C 0.98 . ?
C38 C43 1.390(5) . ?
C38 C39 1.401(4) . ?
C39 C40 1.396(4) . ?
C39 C44 1.520(5) . ?
C40 C41 1.386(5) . ?
C40 H40 0.95 . ?
C41 C42 1.389(5) . ?
C41 H41 0.95 . ?
C42 C43 1.371(5) . ?
C42 H42 0.95 . ?
C43 H43 0.95 . ?
C44 C46 1.532(5) . ?
C44 C45 1.533(5) . ?
C44 H44 1 . ?
C45 H45A 0.98 . ?
C45 H45B 0.98 . ?
C45 H45C 0.98 . ?
C46 H46A 0.98 . ?
C46 H46B 0.98 . ?
C46 H46C 0.98 . ?
C47 C52 1.381(5) . ?
C47 C48 1.403(5) . ?
C48 C49 1.393(5) . ?
C48 C53 1.513(5) . ?
C49 C50 1.378(6) . ?
C49 H49 0.95 . ?
C50 C51 1.381(6) . ?
C50 H50 0.95 . ?
C51 C52 1.378(5) . ?
C51 H51 0.95 . ?
C52 H52 0.95 . ?
C53 C55 1.525(5) . ?
C53 C54 1.531(5) . ?
C53 H53 1 . ?
C54 H54A 0.98 . ?
C54 H54B 0.98 . ?
C54 H54C 0.98 . ?
C55 H55A 0.98 . ?
C55 H55B 0.98 . ?
C55 H55C 0.98 . ?

loop_
_geom_torsion_atom_site_label_1
_geom_torsion_atom_site_label_2
_geom_torsion_atom_site_label_3
_geom_torsion_atom_site_label_4
_geom_torsion
_geom_torsion_site_symmetry_1
_geom_torsion_site_symmetry_2
_geom_torsion_site_symmetry_3
_geom_torsion_site_symmetry_4
_geom_torsion_publ_flag
C17 N1 B1 N2 178.3(3) . . . . ?
C4 N1 B1 N2 -2.4(5) . . . . ?
C8 N2 B1 N1 178.9(3) . . . . ?
C2 N2 B1 N1 -2.9(5) . . . . ?
B1 N2 C2 C1 -149.9(3) . . . . ?
C8 N2 C2 C1 28.3(4) . . . . ?
B1 N2 C2 C3 -23.9(4) . . . . ?
C8 N2 C2 C3 154.3(3) . . . . ?
N2 C2 C3 C6 -67.1(3) . . . . ?
C1 C2 C3 C6 57.8(4) . . . . ?
N2 C2 C3 C7 172.3(3) . . . . ?
C1 C2 C3 C7 -62.8(4) . . . . ?
N2 C2 C3 C4 53.8(3) . . . . ?
C1 C2 C3 C4 178.8(3) . . . . ?
B1 N1 C4 C5 -94.5(3) . . . . ?
C17 N1 C4 C5 84.9(3) . . . . ?
B1 N1 C4 C3 33.7(4) . . . . ?
C17 N1 C4 C3 -146.9(3) . . . . ?
C6 C3 C4 N1 63.2(3) . . . . ?
C7 C3 C4 N1 -178.4(3) . . . . ?
C2 C3 C4 N1 -59.2(3) . . . . ?
C6 C3 C4 C5 -171.2(3) . . . . ?
C7 C3 C4 C5 -52.9(4) . . . . ?
C2 C3 C4 C5 66.3(4) . . . . ?
B1 N2 C8 C13 78.1(4) . . . . ?
C2 N2 C8 C13 -100.1(4) . . . . ?
B1 N2 C8 C9 -101.8(4) . . . . ?
C2 N2 C8 C9 80.0(4) . . . . ?
C13 C8 C9 C10 1.1(5) . . . . ?
N2 C8 C9 C10 -179.0(3) . . . . ?
C13 C8 C9 C14 -174.1(3) . . . . ?
N2 C8 C9 C14 5.8(5) . . . . ?
C8 C9 C10 C11 -1.0(6) . . . . ?
C14 C9 C10 C11 174.2(4) . . . . ?
C9 C10 C11 C12 0.1(7) . . . . ?
C10 C11 C12 C13 0.7(7) . . . . ?
C9 C8 C13 C12 -0.3(6) . . . . ?
N2 C8 C13 C12 179.8(3) . . . . ?
C11 C12 C13 C8 -0.6(6) . . . . ?
C10 C9 C14 C16 -90.0(4) . . . . ?
C8 C9 C14 C16 85.1(4) . . . . ?
C10 C9 C14 C15 33.6(5) . . . . ?
C8 C9 C14 C15 -151.3(3) . . . . ?
B1 N1 C17 C22 -112.2(3) . . . . ?
C4 N1 C17 C22 68.4(4) . . . . ?
B1 N1 C17 C18 69.0(4) . . . . ?
C4 N1 C17 C18 -110.4(3) . . . . ?
C22 C17 C18 C19 0.9(4) . . . . ?
N1 C17 C18 C19 179.7(3) . . . . ?
C22 C17 C18 C23 -178.9(3) . . . . ?
N1 C17 C18 C23 -0.1(5) . . . . ?
C17 C18 C19 C20 -1.3(5) . . . . ?
C23 C18 C19 C20 178.5(3) . . . . ?
C18 C19 C20 C21 0.8(5) . . . . ?
C19 C20 C21 C22 0.3(5) . . . . ?
C20 C21 C22 C17 -0.7(5) . . . . ?
C18 C17 C22 C21 0.1(5) . . . . ?
N1 C17 C22 C21 -178.7(3) . . . . ?
C19 C18 C23 C25 67.9(4) . . . . ?
C17 C18 C23 C25 -112.4(3) . . . . ?
C19 C18 C23 C24 -55.7(4) . . . . ?
C17 C18 C23 C24 124.1(3) . . . . ?
C38 N32 B31 N31 -176.8(3) . . . . ?
C32 N32 B31 N31 4.2(5) . . . . ?
C47 N31 B31 N32 -177.9(3) . . . . ?
C34 N31 B31 N32 1.5(5) . . . . ?
B31 N32 C32 C31 92.9(3) . . . . ?
C38 N32 C32 C31 -86.2(3) . . . . ?
B31 N32 C32 C33 -34.6(4) . . . . ?
C38 N32 C32 C33 146.3(3) . . . . ?
N32 C32 C33 C37 -63.0(3) . . . . ?
C31 C32 C33 C37 172.5(3) . . . . ?
N32 C32 C33 C36 178.8(3) . . . . ?
C31 C32 C33 C36 54.3(4) . . . . ?
N32 C32 C33 C34 58.9(3) . . . . ?
C31 C32 C33 C34 -65.6(4) . . . . ?
B31 N31 C34 C35 150.2(3) . . . . ?
C47 N31 C34 C35 -30.4(4) . . . . ?
B31 N31 C34 C33 23.8(4) . . . . ?
C47 N31 C34 C33 -156.9(3) . . . . ?
C37 C33 C34 N31 67.7(3) . . . . ?
C36 C33 C34 N31 -172.4(3) . . . . ?
C32 C33 C34 N31 -53.2(3) . . . . ?
C37 C33 C34 C35 -57.4(4) . . . . ?
C36 C33 C34 C35 62.6(4) . . . . ?
C32 C33 C34 C35 -178.2(3) . . . . ?
B31 N32 C38 C43 112.9(4) . . . . ?
C32 N32 C38 C43 -68.0(4) . . . . ?
B31 N32 C38 C39 -67.3(4) . . . . ?
C32 N32 C38 C39 111.8(3) . . . . ?
C43 C38 C39 C40 -0.7(4) . . . . ?
N32 C38 C39 C40 179.5(3) . . . . ?
C43 C38 C39 C44 178.8(3) . . . . ?
N32 C38 C39 C44 -1.0(5) . . . . ?
C38 C39 C40 C41 0.9(5) . . . . ?
C44 C39 C40 C41 -178.7(3) . . . . ?
C39 C40 C41 C42 -0.5(5) . . . . ?
C40 C41 C42 C43 0.1(5) . . . . ?
C41 C42 C43 C38 0.1(5) . . . . ?
C39 C38 C43 C42 0.3(5) . . . . ?
N32 C38 C43 C42 -179.9(3) . . . . ?
C40 C39 C44 C46 -67.8(4) . . . . ?
C38 C39 C44 C46 112.6(3) . . . . ?
C40 C39 C44 C45 57.1(4) . . . . ?
C38 C39 C44 C45 -122.4(3) . . . . ?
B31 N31 C47 C52 -75.5(4) . . . . ?
C34 N31 C47 C52 105.1(3) . . . . ?
B31 N31 C47 C48 101.3(4) . . . . ?
C34 N31 C47 C48 -78.0(4) . . . . ?
C52 C47 C48 C49 -3.4(5) . . . . ?
N31 C47 C48 C49 179.8(3) . . . . ?
C52 C47 C48 C53 171.5(3) . . . . ?
N31 C47 C48 C53 -5.3(5) . . . . ?
C47 C48 C49 C50 3.2(5) . . . . ?
C53 C48 C49 C50 -171.7(4) . . . . ?
C48 C49 C50 C51 -0.9(6) . . . . ?
C49 C50 C51 C52 -1.3(6) . . . . ?
C50 C51 C52 C47 1.0(5) . . . . ?
C48 C47 C52 C51 1.4(5) . . . . ?
N31 C47 C52 C51 178.3(3) . . . . ?
C49 C48 C53 C55 85.6(4) . . . . ?
C47 C48 C53 C55 -89.1(4) . . . . ?
C49 C48 C53 C54 -38.9(5) . . . . ?
C47 C48 C53 C54 146.4(3) . . . . ?
